data_4021884
loop_
_publ_author_name
'Benjamin D. Stevens'
'Christopher J. Bungard'
'Scott G. Nelson'

_publ_section_title
;
 Strategies for Expanding Structural Diversity Available from
 Olefin Isomerization-Claisen Rearrangement Reactions
;
_journal_name_full 'Journal of Organic Chemistry'
_journal_page_first 6397
_journal_page_last 6402
_journal_paper_doi 10.1021/jo0605851
_journal_volume 71
_journal_year 2006
_chemical_formula_sum 'C23 H29 B O3'
_chemical_formula_weight 364.27
_chemical_name_systematic
; 
 ? 
;
_space_group_IT_number 29
_symmetry_cell_setting orthorhombic
_symmetry_space_group_name_Hall 'P 2c -2ac'
_symmetry_space_group_name_H-M 'P c a 21'
_atom_sites_solution_hydrogens geom
_atom_sites_solution_primary direct
_atom_sites_solution_secondary difmap
_audit_creation_method SHELXL-97
_cell_angle_alpha 90.00
_cell_angle_beta 90.00
_cell_angle_gamma 90.00
_cell_formula_units_Z 4
_cell_length_a 12.5986(6)
_cell_length_b 8.2876(4)
_cell_length_c 20.2572(10)
_cell_measurement_reflns_used 7840
_cell_measurement_temperature 295(2)
_cell_measurement_theta_max 0.00
_cell_measurement_theta_min 0.00
_cell_volume 2115.10(18)
_computing_cell_refinement 'Bruker SMART'
_computing_data_collection 'Bruker SMART'
_computing_data_reduction 'Bruker SMART'
_computing_molecular_graphics 'Bruker SHELXTL'
_computing_publication_material 'Bruker SHELXTL'
_computing_structure_refinement 'SHELXL-97 (Sheldrick, 1997)'
_computing_structure_solution 'SHELXS-97 (Sheldrick, 1990)'
_diffrn_ambient_temperature 295(2)
_diffrn_measured_fraction_theta_full 1.000
_diffrn_measured_fraction_theta_max 1.000
_diffrn_measurement_device_type 'CCD area detector'
_diffrn_measurement_method 'phi and omega scans'
_diffrn_radiation_monochromator graphite
_diffrn_radiation_source 'fine-focus sealed tube'
_diffrn_radiation_type MoK\a
_diffrn_radiation_wavelength 0.71073
_diffrn_reflns_av_R_equivalents 0.0238
_diffrn_reflns_av_sigmaI/netI 0.0148
_diffrn_reflns_limit_h_max 16
_diffrn_reflns_limit_h_min -16
_diffrn_reflns_limit_k_max 10
_diffrn_reflns_limit_k_min -10
_diffrn_reflns_limit_l_max 26
_diffrn_reflns_limit_l_min -26
_diffrn_reflns_number 19669
_diffrn_reflns_theta_full 27.50
_diffrn_reflns_theta_max 27.50
_diffrn_reflns_theta_min 2.01
_exptl_absorpt_coefficient_mu 0.073
_exptl_absorpt_correction_T_max 0.9848
_exptl_absorpt_correction_T_min 0.9791
_exptl_absorpt_correction_type multi-scan
_exptl_crystal_colour colorless
_exptl_crystal_density_diffrn 1.144
_exptl_crystal_density_meas 0
_exptl_crystal_density_method 'not measured'
_exptl_crystal_description prism
_exptl_crystal_F_000 784
_exptl_crystal_size_max 0.29
_exptl_crystal_size_mid 0.21
_exptl_crystal_size_min 0.21
_refine_diff_density_max 0.224
_refine_diff_density_min -0.127
_refine_diff_density_rms 0.037
_refine_ls_extinction_method none
_refine_ls_goodness_of_fit_ref 1.247
_refine_ls_hydrogen_treatment constr
_refine_ls_matrix_type full
_refine_ls_number_parameters 249
_refine_ls_number_reflns 2500
_refine_ls_number_restraints 1
_refine_ls_restrained_S_all 1.247
_refine_ls_R_factor_all 0.0567
_refine_ls_R_factor_gt 0.0481
_refine_ls_shift/su_max 0.001
_refine_ls_shift/su_mean 0.000
_refine_ls_structure_factor_coef Fsqd
_refine_ls_weighting_details 'calc w=1/[\s^2^(Fo^2^)+(0.0818P)^2^+0.0000P] where P=(Fo^2^+2Fc^2^)/3'
_refine_ls_weighting_scheme calc
_refine_ls_wR_factor_gt 0.1299
_refine_ls_wR_factor_ref 0.1360
_reflns_number_gt 2116
_reflns_number_total 2500
_reflns_threshold_expression >2sigma(I)
_cod_data_source_file jo0605851si20060503_023135.cif
_cod_depositor_comments
;
The following automatic conversions were performed:
'_symmetry_cell_setting' value 'Orthorhombic' changed to 'orthorhombic'
according to '/home/saulius/struct/CIF-dictionaries/cif_core.dic'
dictionary named 'cif_core.dic' version 2.4.1 from 2010-06-29.

Automatic conversion script
Id: cif_fix_enum 1527 2010-12-29 10:47:43Z saulius 
;
_cod_database_code 4021884

loop_
_symmetry_equiv_pos_as_xyz
'x, y, z'
'-x, -y, z+1/2'
'x+1/2, -y, z'
'-x+1/2, y, z+1/2'

loop_
_atom_site_label
_atom_site_type_symbol
_atom_site_fract_x
_atom_site_fract_y
_atom_site_fract_z
_atom_site_U_iso_or_equiv
_atom_site_adp_type
_atom_site_occupancy
_atom_site_symmetry_multiplicity
_atom_site_calc_flag
_atom_site_refinement_flags
B B 0.5226(2) 0.8578(3) 0.10432(15) 0.0529(6) Uani 1 1 d .
C1 C 0.0197(2) 1.2945(3) 0.30666(12) 0.0511(5) Uani 1 1 d .
H1 H 0.0162 1.3567 0.2685 0.061 Uiso 1 1 calc R
O1 O 0.2962(3) 0.8803(4) 0.1122(2) 0.1297(12) Uani 1 1 d .
O2 O 0.54056(16) 0.7171(2) 0.13572(9) 0.0634(5) Uani 1 1 d .
C2 C -0.07091(19) 1.2824(3) 0.34711(12) 0.0520(6) Uani 1 1 d .
O3 O 0.5454(2) 0.8510(3) 0.03964(10) 0.0790(6) Uani 1 1 d .
C3 C -0.1690(2) 1.3565(4) 0.33082(17) 0.0684(7) Uani 1 1 d .
H3 H -0.1748 1.4168 0.2923 0.082 Uiso 1 1 calc R
C4 C -0.2547(3) 1.3401(4) 0.3713(2) 0.0816(10) Uani 1 1 d .
H4 H -0.3187 1.3885 0.3598 0.098 Uiso 1 1 calc R
C5 C -0.2477(3) 1.2507(4) 0.4302(2) 0.0784(9) Uani 1 1 d .
H5 H -0.3067 1.2413 0.4576 0.094 Uiso 1 1 calc R
C6 C -0.1560(2) 1.1791(3) 0.44696(16) 0.0686(7) Uani 1 1 d .
H6 H -0.1521 1.1205 0.4860 0.082 Uiso 1 1 calc R
C7 C -0.0649(2) 1.1911(3) 0.40601(12) 0.0538(5) Uani 1 1 d .
C8 C 0.0324(2) 1.1138(3) 0.42150(14) 0.0603(6) Uani 1 1 d .
H8 H 0.0377 1.0530 0.4599 0.072 Uiso 1 1 calc R
C9 C 0.1175(2) 1.1272(3) 0.38124(13) 0.0567(6) Uani 1 1 d .
H9 H 0.1804 1.0759 0.3929 0.068 Uiso 1 1 calc R
C10 C 0.11344(18) 1.2173(3) 0.32179(11) 0.0486(5) Uani 1 1 d .
C11 C 0.2036(2) 1.2268(3) 0.27655(12) 0.0513(5) Uani 1 1 d .
H11 H 0.1977 1.3003 0.2421 0.062 Uiso 1 1 calc R
C12 C 0.2926(2) 1.1429(3) 0.27912(12) 0.0558(6) Uani 1 1 d .
H12 H 0.2994 1.0674 0.3128 0.067 Uiso 1 1 calc R
C13 C 0.3836(2) 1.1601(3) 0.23172(13) 0.0528(5) Uani 1 1 d .
H13 H 0.3645 1.2425 0.1991 0.063 Uiso 1 1 calc R
C14 C 0.40685(19) 1.0003(3) 0.19414(12) 0.0512(5) Uani 1 1 d .
H14 H 0.4356 0.9238 0.2264 0.061 Uiso 1 1 calc R
C15 C 0.4897(3) 1.0189(3) 0.13987(16) 0.0663(7) Uani 1 1 d .
H15A H 0.5528 1.0673 0.1589 0.080 Uiso 1 1 calc R
H15B H 0.4625 1.0931 0.1070 0.080 Uiso 1 1 calc R
C16 C 0.5606(2) 0.5945(3) 0.08577(13) 0.0560(6) Uani 1 1 d .
C17 C 0.5967(2) 0.6970(3) 0.02653(14) 0.0648(7) Uani 1 1 d .
C18 C 0.4823(3) 1.2180(4) 0.26871(18) 0.0728(8) Uani 1 1 d .
H18A H 0.4680 1.3206 0.2888 0.109 Uiso 1 1 calc R
H18B H 0.5403 1.2289 0.2383 0.109 Uiso 1 1 calc R
H18C H 0.5007 1.1411 0.3022 0.109 Uiso 1 1 calc R
C19 C 0.3083(3) 0.9271(4) 0.1666(2) 0.0857(10) Uani 1 1 d .
H19 H 0.2508 0.9173 0.1952 0.103 Uiso 1 1 calc R
C20 C 0.4563(3) 0.5081(5) 0.0739(3) 0.1138(17) Uani 1 1 d .
H20A H 0.4277 0.4722 0.1153 0.171 Uiso 1 1 calc R
H20B H 0.4681 0.4167 0.0457 0.171 Uiso 1 1 calc R
H20C H 0.4071 0.5806 0.0532 0.171 Uiso 1 1 calc R
C21 C 0.6433(3) 0.4779(4) 0.11124(18) 0.0850(10) Uani 1 1 d .
H21A H 0.7075 0.5355 0.1211 0.127 Uiso 1 1 calc R
H21B H 0.6574 0.3975 0.0782 0.127 Uiso 1 1 calc R
H21C H 0.6175 0.4266 0.1506 0.127 Uiso 1 1 calc R
C22 C 0.7166(3) 0.7316(5) 0.0277(3) 0.1036(14) Uani 1 1 d .
H22A H 0.7324 0.8184 -0.0021 0.155 Uiso 1 1 calc R
H22B H 0.7547 0.6367 0.0143 0.155 Uiso 1 1 calc R
H22C H 0.7377 0.7612 0.0716 0.155 Uiso 1 1 calc R
C23 C 0.5637(5) 0.6407(7) -0.0410(2) 0.1211(19) Uani 1 1 d .
H23A H 0.4893 0.6162 -0.0409 0.182 Uiso 1 1 calc R
H23B H 0.6032 0.5458 -0.0525 0.182 Uiso 1 1 calc R
H23C H 0.5777 0.7243 -0.0726 0.182 Uiso 1 1 calc R

loop_
_atom_site_aniso_label
_atom_site_aniso_U_11
_atom_site_aniso_U_22
_atom_site_aniso_U_33
_atom_site_aniso_U_23
_atom_site_aniso_U_13
_atom_site_aniso_U_12
B 0.0520(14) 0.0517(13) 0.0550(15) -0.0016(11) 0.0082(11) 0.0026(11)
C1 0.0583(13) 0.0484(12) 0.0465(12) -0.0037(9) -0.0052(10) 0.0048(10)
O1 0.118(2) 0.130(2) 0.141(3) -0.050(2) -0.031(2) -0.0133(19)
O2 0.0784(11) 0.0638(11) 0.0480(9) 0.0017(8) 0.0081(8) 0.0158(9)
C2 0.0537(13) 0.0464(11) 0.0558(13) -0.0140(10) -0.0046(10) 0.0016(9)
O3 0.1200(17) 0.0600(11) 0.0569(11) 0.0102(9) 0.0233(11) 0.0338(12)
C3 0.0598(15) 0.0698(16) 0.0755(18) -0.0106(14) -0.0048(13) 0.0110(12)
C4 0.0522(14) 0.0840(18) 0.109(3) -0.020(2) -0.0029(16) 0.0099(15)
C5 0.0609(16) 0.0730(17) 0.101(2) -0.0172(17) 0.0215(17) -0.0065(14)
C6 0.0720(17) 0.0603(15) 0.0736(18) -0.0092(13) 0.0186(14) -0.0101(13)
C7 0.0581(13) 0.0486(12) 0.0548(13) -0.0105(10) 0.0040(11) -0.0064(10)
C8 0.0668(15) 0.0613(14) 0.0528(13) 0.0064(11) 0.0019(11) 0.0008(11)
C9 0.0561(13) 0.0617(14) 0.0522(13) 0.0049(10) -0.0024(10) 0.0070(11)
C10 0.0525(12) 0.0463(11) 0.0472(11) -0.0046(9) -0.0027(10) 0.0033(9)
C11 0.0589(13) 0.0506(12) 0.0443(11) 0.0012(10) -0.0004(10) 0.0055(10)
C12 0.0659(15) 0.0519(12) 0.0497(12) 0.0054(10) 0.0080(11) 0.0099(10)
C13 0.0564(13) 0.0518(12) 0.0502(12) 0.0026(9) 0.0063(10) 0.0101(10)
C14 0.0548(12) 0.0448(11) 0.0541(12) 0.0027(9) 0.0061(10) 0.0081(9)
C15 0.0710(16) 0.0523(13) 0.0757(18) -0.0070(12) 0.0248(14) -0.0017(12)
C16 0.0585(13) 0.0509(12) 0.0587(14) -0.0018(10) 0.0040(11) 0.0054(10)
C17 0.0825(18) 0.0620(15) 0.0497(13) 0.0002(11) 0.0070(13) 0.0236(14)
C18 0.0737(18) 0.0730(18) 0.0717(18) -0.0154(15) 0.0026(15) -0.0003(14)
C19 0.0648(17) 0.077(2) 0.115(3) -0.030(2) 0.0081(17) 0.0015(15)
C20 0.073(2) 0.077(2) 0.191(5) -0.020(3) 0.011(3) -0.0136(17)
C21 0.103(2) 0.0728(18) 0.079(2) 0.0135(16) 0.0019(18) 0.0322(16)
C22 0.082(2) 0.093(3) 0.136(3) 0.017(2) 0.046(2) 0.0046(18)
C23 0.168(4) 0.138(4) 0.0578(19) -0.027(2) -0.021(2) 0.074(3)

loop_
_atom_type_symbol
_atom_type_description
_atom_type_scat_dispersion_real
_atom_type_scat_dispersion_imag
_atom_type_scat_source
C C 0.0033 0.0016 'International Tables Vol C Tables 4.2.6.8 and 6.1.1.4'
H H 0.0000 0.0000 'International Tables Vol C Tables 4.2.6.8 and 6.1.1.4'
B B 0.0013 0.0007 'International Tables Vol C Tables 4.2.6.8 and 6.1.1.4'
O O 0.0106 0.0060 'International Tables Vol C Tables 4.2.6.8 and 6.1.1.4'

loop_
_geom_angle_atom_site_label_1
_geom_angle_atom_site_label_2
_geom_angle_atom_site_label_3
_geom_angle
O3 B O2 112.9(2)
O3 B C15 122.6(2)
O2 B C15 124.2(2)
C10 C1 C2 122.1(2)
C10 C1 H1 118.9
C2 C1 H1 118.9
B O2 C16 107.8(2)
C1 C2 C7 119.0(2)
C1 C2 C3 122.7(3)
C7 C2 C3 118.3(2)
B O3 C17 108.0(2)
C4 C3 C2 120.5(3)
C4 C3 H3 119.8
C2 C3 H3 119.8
C3 C4 C5 120.9(3)
C3 C4 H4 119.6
C5 C4 H4 119.6
C6 C5 C4 120.1(3)
C6 C5 H5 120.0
C4 C5 H5 120.0
C5 C6 C7 121.2(3)
C5 C6 H6 119.4
C7 C6 H6 119.4
C2 C7 C8 118.3(2)
C2 C7 C6 119.1(3)
C8 C7 C6 122.5(3)
C9 C8 C7 121.0(2)
C9 C8 H8 119.5
C7 C8 H8 119.5
C8 C9 C10 121.8(2)
C8 C9 H9 119.1
C10 C9 H9 119.1
C1 C10 C9 117.7(2)
C1 C10 C11 120.1(2)
C9 C10 C11 122.2(2)
C12 C11 C10 127.3(2)
C12 C11 H11 116.3
C10 C11 H11 116.3
C11 C12 C13 124.9(2)
C11 C12 H12 117.5
C13 C12 H12 117.5
C12 C13 C18 109.7(2)
C12 C13 C14 112.1(2)
C18 C13 C14 110.7(2)
C12 C13 H13 108.1
C18 C13 H13 108.1
C14 C13 H13 108.1
C19 C14 C15 110.0(3)
C19 C14 C13 111.9(2)
C15 C14 C13 113.3(2)
C19 C14 H14 107.1
C15 C14 H14 107.1
C13 C14 H14 107.1
C14 C15 B 115.2(2)
C14 C15 H15A 108.5
B C15 H15A 108.5
C14 C15 H15B 108.5
B C15 H15B 108.5
H15A C15 H15B 107.5
O2 C16 C21 109.2(2)
O2 C16 C20 106.8(3)
C21 C16 C20 110.4(3)
O2 C16 C17 101.97(19)
C21 C16 C17 114.6(2)
C20 C16 C17 113.2(3)
O3 C17 C23 108.4(3)
O3 C17 C16 102.2(2)
C23 C17 C16 117.1(3)
O3 C17 C22 105.7(3)
C23 C17 C22 110.1(4)
C16 C17 C22 112.4(3)
C13 C18 H18A 109.5
C13 C18 H18B 109.5
H18A C18 H18B 109.5
C13 C18 H18C 109.5
H18A C18 H18C 109.5
H18B C18 H18C 109.5
O1 C19 C14 126.2(4)
O1 C19 H19 116.9
C14 C19 H19 116.9
C16 C20 H20A 109.5
C16 C20 H20B 109.5
H20A C20 H20B 109.5
C16 C20 H20C 109.5
H20A C20 H20C 109.5
H20B C20 H20C 109.5
C16 C21 H21A 109.5
C16 C21 H21B 109.5
H21A C21 H21B 109.5
C16 C21 H21C 109.5
H21A C21 H21C 109.5
H21B C21 H21C 109.5
C17 C22 H22A 109.5
C17 C22 H22B 109.5
H22A C22 H22B 109.5
C17 C22 H22C 109.5
H22A C22 H22C 109.5
H22B C22 H22C 109.5
C17 C23 H23A 109.5
C17 C23 H23B 109.5
H23A C23 H23B 109.5
C17 C23 H23C 109.5
H23A C23 H23C 109.5
H23B C23 H23C 109.5

loop_
_geom_bond_atom_site_label_1
_geom_bond_atom_site_label_2
_geom_bond_distance
B O3 1.342(4)
B O2 1.347(4)
B C15 1.572(4)
C1 C10 1.377(3)
C1 C2 1.409(4)
C1 H1 0.9300
O1 C19 1.180(5)
O2 C16 1.456(3)
C2 C7 1.415(4)
C2 C3 1.419(4)
O3 C17 1.455(3)
C3 C4 1.363(5)
C3 H3 0.9300
C4 C5 1.407(6)
C4 H4 0.9300
C5 C6 1.342(5)
C5 H5 0.9300
C6 C7 1.420(4)
C6 H6 0.9300
C7 C8 1.418(4)
C8 C9 1.352(4)
C8 H8 0.9300
C9 C10 1.418(3)
C9 H9 0.9300
C10 C11 1.462(3)
C11 C12 1.320(3)
C11 H11 0.9300
C12 C13 1.503(4)
C12 H12 0.9300
C13 C18 1.530(4)
C13 C14 1.555(3)
C13 H13 0.9800
C14 C19 1.490(5)
C14 C15 1.524(4)
C14 H14 0.9800
C15 H15A 0.9700
C15 H15B 0.9700
C16 C21 1.511(4)
C16 C20 1.515(5)
C16 C17 1.540(4)
C17 C23 1.504(5)
C17 C22 1.538(5)
C18 H18A 0.9600
C18 H18B 0.9600
C18 H18C 0.9600
C19 H19 0.9300
C20 H20A 0.9600
C20 H20B 0.9600
C20 H20C 0.9600
C21 H21A 0.9600
C21 H21B 0.9600
C21 H21C 0.9600
C22 H22A 0.9600
C22 H22B 0.9600
C22 H22C 0.9600
C23 H23A 0.9600
C23 H23B 0.9600
C23 H23C 0.9600
